data_4026108
loop_
_publ_author_name
'Jeannette M. O'Brien'
'Jason S. Kingsbury'

_publ_section_title
;
 A Practical Synthesis of 3-Acyl Cyclobutanones by [2 + 2] Annulation.
 Mechanism and Utility of the Zn(II)-Catalyzed Condensation of
 \a-Chloroenamines with Electron-Deficient Alkenes
;
_journal_name_full 'Journal of Organic Chemistry'
_journal_page_first 1662
_journal_page_last 1672
_journal_paper_doi 10.1021/jo102257k
_journal_volume 76
_journal_year 2011
_chemical_formula_moiety 'C7 H10 O3'
_chemical_formula_sum 'C7 H10 O3'
_chemical_formula_weight 142.15
_chemical_name_systematic
; 
 ? 
;
_space_group_IT_number 15
_symmetry_cell_setting monoclinic
_symmetry_space_group_name_Hall '-C 2yc'
_symmetry_space_group_name_H-M 'C 1 2/c 1'
_atom_sites_solution_hydrogens difmap
_atom_sites_solution_primary direct
_atom_sites_solution_secondary difmap
_audit_creation_method SHELXL-97
_cell_angle_alpha 90.00
_cell_angle_beta 100.650(4)
_cell_angle_gamma 90.00
_cell_formula_units_Z 8
_cell_length_a 22.917(7)
_cell_length_b 5.6502(18)
_cell_length_c 11.640(4)
_cell_measurement_reflns_used 2728
_cell_measurement_temperature 173(2)
_cell_measurement_theta_max 28.07
_cell_measurement_theta_min 3.56
_cell_volume 1481.3(8)
_computing_cell_refinement 'Bruker SAINT'
_computing_data_collection 'Bruker SMART'
_computing_data_reduction 'Bruker SAINT'
_computing_molecular_graphics 'Bruker SHELXTL'
_computing_publication_material 'Bruker SHELXTL'
_computing_structure_refinement 'SHELXL-97 (Sheldrick, 2008)'
_computing_structure_solution 'SHELXS-97 (Sheldrick, 2008)'
_diffrn_ambient_temperature 173(2)
_diffrn_measured_fraction_theta_full 0.996
_diffrn_measured_fraction_theta_max 0.948
_diffrn_measurement_device_type 'Bruker SMART APEX CCD'
_diffrn_measurement_method '0.3 deg wide \w exposures'
_diffrn_radiation_monochromator graphite
_diffrn_radiation_source 'fine-focus sealed tube'
_diffrn_radiation_type MoK\a
_diffrn_radiation_wavelength 0.71073
_diffrn_reflns_av_R_equivalents 0.0282
_diffrn_reflns_av_sigmaI/netI 0.0289
_diffrn_reflns_limit_h_max 29
_diffrn_reflns_limit_h_min -29
_diffrn_reflns_limit_k_max 7
_diffrn_reflns_limit_k_min -7
_diffrn_reflns_limit_l_max 15
_diffrn_reflns_limit_l_min -15
_diffrn_reflns_number 5843
_diffrn_reflns_theta_full 27.00
_diffrn_reflns_theta_max 28.17
_diffrn_reflns_theta_min 1.81
_exptl_absorpt_coefficient_mu 0.100
_exptl_absorpt_correction_T_max 0.9921
_exptl_absorpt_correction_T_min 0.9603
_exptl_absorpt_correction_type multi-scan
_exptl_absorpt_process_details SADABS
_exptl_crystal_density_diffrn 1.275
_exptl_crystal_density_method none
_exptl_crystal_description block
_exptl_crystal_F_000 608
_exptl_crystal_size_max 0.41
_exptl_crystal_size_mid 0.10
_exptl_crystal_size_min 0.08
_refine_diff_density_max 0.256
_refine_diff_density_min -0.178
_refine_diff_density_rms 0.041
_refine_ls_extinction_coef na
_refine_ls_extinction_method none
_refine_ls_goodness_of_fit_ref 1.058
_refine_ls_hydrogen_treatment refxyz
_refine_ls_matrix_type full
_refine_ls_number_parameters 121
_refine_ls_number_reflns 1724
_refine_ls_number_restraints 10
_refine_ls_restrained_S_all 1.057
_refine_ls_R_factor_all 0.0594
_refine_ls_R_factor_gt 0.0432
_refine_ls_shift/su_max 0.000
_refine_ls_shift/su_mean 0.000
_refine_ls_structure_factor_coef Fsqd
_refine_ls_weighting_details 'calc w=1/[\s^2^(Fo^2^)+(0.0580P)^2^+0.5662P] where P=(Fo^2^+2Fc^2^)/3'
_refine_ls_weighting_scheme calc
_refine_ls_wR_factor_gt 0.1060
_refine_ls_wR_factor_ref 0.1172
_reflns_number_gt 1330
_reflns_number_total 1724
_reflns_threshold_expression >2sigma(I)
_cod_data_source_file jo102257k_si_003.cif
_cod_data_source_block C7H10O3
_cod_database_code 4026108

loop_
_symmetry_equiv_pos_as_xyz
'x, y, z'
'-x, y, -z+1/2'
'x+1/2, y+1/2, z'
'-x+1/2, y+1/2, -z+1/2'
'-x, -y, -z'
'x, -y, z-1/2'
'-x+1/2, -y+1/2, -z'
'x+1/2, -y+1/2, z-1/2'

loop_
_atom_site_label
_atom_site_type_symbol
_atom_site_fract_x
_atom_site_fract_y
_atom_site_fract_z
_atom_site_U_iso_or_equiv
_atom_site_adp_type
_atom_site_occupancy
_atom_site_symmetry_multiplicity
_atom_site_calc_flag
_atom_site_refinement_flags
O1 O 0.21787(5) 0.5595(2) 0.30374(11) 0.0486(3) Uani 1 1 d .
O2 O 0.04673(4) 0.2195(2) 0.01879(9) 0.0399(3) Uani 1 1 d .
O3 O 0.05954(5) -0.1305(2) 0.10758(10) 0.0432(3) Uani 1 1 d D
H3O H 0.0244(8) -0.162(4) 0.0663(18) 0.065 Uiso 1 1 d D
C1 C 0.18224(6) 0.4298(3) 0.24720(13) 0.0331(3) Uani 1 1 d .
C2 C 0.16604(7) 0.3724(3) 0.11827(13) 0.0352(4) Uani 1 1 d D
H2A H 0.1354(7) 0.487(3) 0.0810(14) 0.042 Uiso 1 1 d D
H2B H 0.1974(7) 0.351(3) 0.0722(14) 0.042 Uiso 1 1 d D
C3 C 0.13712(6) 0.1445(3) 0.15310(11) 0.0279(3) Uani 1 1 d D
H3 H 0.1633(7) 0.010(2) 0.1565(13) 0.034 Uiso 1 1 d D
C4 C 0.14020(6) 0.2438(2) 0.28120(11) 0.0288(3) Uani 1 1 d .
C5 C 0.07695(6) 0.0836(3) 0.08605(12) 0.0296(3) Uani 1 1 d .
C6 C 0.08217(7) 0.3553(3) 0.30100(14) 0.0382(4) Uani 1 1 d D
H6A H 0.0889(9) 0.439(3) 0.3739(14) 0.057 Uiso 1 1 d D
H6B H 0.0529(7) 0.229(3) 0.3077(16) 0.057 Uiso 1 1 d D
H6C H 0.0647(8) 0.462(3) 0.2370(15) 0.057 Uiso 1 1 d D
C7 C 0.16676(7) 0.0809(3) 0.37994(13) 0.0383(4) Uani 1 1 d D
H7A H 0.1386(8) -0.051(3) 0.3858(17) 0.057 Uiso 1 1 d D
H7B H 0.2030(7) 0.007(3) 0.3648(17) 0.057 Uiso 1 1 d D
H7C H 0.1745(9) 0.175(3) 0.4514(15) 0.057 Uiso 1 1 d D

loop_
_atom_site_aniso_label
_atom_site_aniso_U_11
_atom_site_aniso_U_22
_atom_site_aniso_U_33
_atom_site_aniso_U_23
_atom_site_aniso_U_13
_atom_site_aniso_U_12
O1 0.0428(7) 0.0479(7) 0.0528(7) -0.0155(6) 0.0027(5) -0.0136(5)
O2 0.0338(5) 0.0410(6) 0.0389(6) 0.0072(5) -0.0089(4) -0.0063(5)
O3 0.0356(6) 0.0402(6) 0.0462(7) 0.0090(5) -0.0126(5) -0.0105(5)
C1 0.0291(7) 0.0317(7) 0.0364(8) -0.0032(6) 0.0005(6) 0.0011(6)
C2 0.0306(7) 0.0435(9) 0.0296(7) 0.0051(7) 0.0002(6) -0.0060(7)
C3 0.0260(7) 0.0330(7) 0.0232(7) -0.0011(6) 0.0005(5) -0.0008(6)
C4 0.0275(7) 0.0338(7) 0.0231(7) -0.0031(6) -0.0001(5) -0.0002(6)
C5 0.0299(7) 0.0349(7) 0.0229(7) -0.0017(6) 0.0021(5) -0.0023(6)
C6 0.0321(8) 0.0493(10) 0.0323(8) -0.0049(7) 0.0037(6) 0.0057(7)
C7 0.0409(9) 0.0453(9) 0.0268(7) 0.0031(7) 0.0013(6) 0.0059(7)

loop_
_atom_type_symbol
_atom_type_description
_atom_type_scat_dispersion_real
_atom_type_scat_dispersion_imag
_atom_type_scat_source
C C 0.0033 0.0016 'International Tables Vol C Tables 4.2.6.8 and 6.1.1.4'
H H 0.0000 0.0000 'International Tables Vol C Tables 4.2.6.8 and 6.1.1.4'
O O 0.0106 0.0060 'International Tables Vol C Tables 4.2.6.8 and 6.1.1.4'

loop_
_geom_angle_atom_site_label_1
_geom_angle_atom_site_label_2
_geom_angle_atom_site_label_3
_geom_angle
C5 O3 H3O 111.3(14)
O1 C1 C2 133.83(15)
O1 C1 C4 132.60(14)
C2 C1 C4 93.37(11)
C1 C2 C3 87.51(11)
C1 C2 H2A 108.5(10)
C3 C2 H2A 110.9(10)
C1 C2 H2B 119.9(10)
C3 C2 H2B 116.0(10)
H2A C2 H2B 111.7(14)
C5 C3 C2 117.16(12)
C5 C3 C4 116.74(11)
C2 C3 C4 90.29(11)
C5 C3 H3 110.4(9)
C2 C3 H3 112.0(9)
C4 C3 H3 108.8(9)
C7 C4 C1 115.59(12)
C7 C4 C6 112.10(13)
C1 C4 C6 111.36(13)
C7 C4 C3 116.27(12)
C1 C4 C3 85.42(10)
C6 C4 C3 113.59(11)
O2 C5 O3 123.18(13)
O2 C5 C3 123.48(13)
O3 C5 C3 113.34(12)
C4 C6 H6A 109.6(12)
C4 C6 H6B 109.7(11)
H6A C6 H6B 106.6(16)
C4 C6 H6C 112.5(12)
H6A C6 H6C 110.0(16)
H6B C6 H6C 108.3(15)
C4 C7 H7A 109.5(11)
C4 C7 H7B 111.1(12)
H7A C7 H7B 106.0(16)
C4 C7 H7C 107.5(12)
H7A C7 H7C 111.6(17)
H7B C7 H7C 111.1(16)

loop_
_geom_bond_atom_site_label_1
_geom_bond_atom_site_label_2
_geom_bond_distance
O1 C1 1.1996(18)
O2 C5 1.2172(17)
O3 C5 1.3126(18)
O3 H3O 0.876(15)
C1 C2 1.513(2)
C1 C4 1.526(2)
C2 C3 1.537(2)
C2 H2A 0.995(14)
C2 H2B 0.981(14)
C3 C5 1.4937(19)
C3 C4 1.5825(19)
C3 H3 0.963(13)
C4 C7 1.510(2)
C4 C6 1.527(2)
C6 H6A 0.959(15)
C6 H6B 0.990(15)
C6 H6C 0.985(15)
C7 H7A 0.997(15)
C7 H7B 0.975(15)
C7 H7C 0.976(15)

loop_
_geom_hbond_atom_site_label_D
_geom_hbond_atom_site_label_H
_geom_hbond_atom_site_label_A
_geom_hbond_distance_DH
_geom_hbond_distance_HA
_geom_hbond_distance_DA
_geom_hbond_angle_DHA
_geom_hbond_site_symmetry_A
O3 H3O O2 0.876(15) 1.774(16) 2.6502(15) 179(2) 5

loop_
_geom_torsion_atom_site_label_1
_geom_torsion_atom_site_label_2
_geom_torsion_atom_site_label_3
_geom_torsion_atom_site_label_4
_geom_torsion
O1 C1 C2 C3 160.79(18)
C4 C1 C2 C3 -14.30(11)
C1 C2 C3 C5 134.32(13)
C1 C2 C3 C4 13.76(10)
O1 C1 C4 C7 -44.3(2)
C2 C1 C4 C7 130.91(13)
O1 C1 C4 C6 85.2(2)
C2 C1 C4 C6 -99.65(13)
O1 C1 C4 C3 -161.28(17)
C2 C1 C4 C3 13.91(11)
C5 C3 C4 C7 109.08(15)
C2 C3 C4 C7 -130.01(13)
C5 C3 C4 C1 -134.58(13)
C2 C3 C4 C1 -13.67(10)
C5 C3 C4 C6 -23.25(18)
C2 C3 C4 C6 97.66(14)
C2 C3 C5 O2 -11.1(2)
C4 C3 C5 O2 94.25(17)
C2 C3 C5 O3 169.47(13)
C4 C3 C5 O3 -85.16(16)
